data_4307242
loop_
_publ_author_name
'Pierre Thu\'ery'

_publ_contact_author_address
;
      CEA/Saclay, SCM (CNRS URA 331)
      B\^at. 125
      91191 Gif-sur-Yvette
      France
;
_publ_contact_author_email pierre.thuery@cea.fr
_publ_contact_author_fax '33 1 69 08 66 40'
_publ_contact_author_name 'P. Thu\'ery'
_publ_contact_author_phone '33 1 69 08 63 29'
_publ_section_title
;
Uranyl Ion Complexation by Citric and Citramalic Acids in the Presence of
Diamines
;
_journal_name_full 'Inorganic Chemistry'
_journal_page_first 2307
_journal_page_last 2315
_journal_paper_doi 10.1021/ic061772k
_journal_volume 46
_journal_year 2007
_chemical_formula_sum 'C22 H20 N2 O18 U2'
_chemical_formula_weight 1076.46
_space_group_IT_number 2
_symmetry_cell_setting triclinic
_symmetry_space_group_name_Hall '-P 1'
_symmetry_space_group_name_H-M 'P -1'
_atom_sites_solution_hydrogens geom
_atom_sites_solution_primary heavy
_atom_sites_solution_secondary difmap
_audit_creation_method SHELXL-97
_cell_angle_alpha 97.375(4)
_cell_angle_beta 98.767(3)
_cell_angle_gamma 106.632(4)
_cell_formula_units_Z 1
_cell_length_a 7.3131(5)
_cell_length_b 8.5411(3)
_cell_length_c 11.2793(7)
_cell_measurement_reflns_used 32471
_cell_measurement_temperature 100(2)
_cell_measurement_theta_max 25.68
_cell_measurement_theta_min 2.53
_cell_volume 656.07(7)
_computing_cell_refinement 'HKL2000 (Otwinowski & Minor, 1997)'
_computing_data_collection 'COLLECT (Hooft, 1998)'
_computing_data_reduction 'HKL2000 (Otwinowski & Minor, 1997)'
_computing_molecular_graphics 'SHELXTL (Sheldrick, 1999)'
_computing_publication_material 'SHELXTL (Sheldrick, 1999); PLATON (Spek, 2003)'
_computing_structure_refinement 'SHELXL-97 (Sheldrick, 1997)'
_computing_structure_solution 'SHELXS-97 (Sheldrick, 1997)'
_diffrn_ambient_temperature 100(2)
_diffrn_measured_fraction_theta_full 1.000
_diffrn_measured_fraction_theta_max 1.000
_diffrn_measurement_device_type 'Nonius Kappa-CCD area-detector diffractometer'
_diffrn_measurement_method 'two \f and eight \w scans with 2\% steps'
_diffrn_radiation_monochromator graphite
_diffrn_radiation_source 'fine-focus sealed tube'
_diffrn_radiation_type MoK\a
_diffrn_radiation_wavelength 0.71073
_diffrn_reflns_av_R_equivalents 0.0220
_diffrn_reflns_av_sigmaI/netI 0.0268
_diffrn_reflns_limit_h_max 8
_diffrn_reflns_limit_h_min -8
_diffrn_reflns_limit_k_max 10
_diffrn_reflns_limit_k_min -10
_diffrn_reflns_limit_l_max 13
_diffrn_reflns_limit_l_min -13
_diffrn_reflns_number 32471
_diffrn_reflns_theta_full 25.68
_diffrn_reflns_theta_max 25.68
_diffrn_reflns_theta_min 2.53
_diffrn_standards_decay_% 0
_diffrn_standards_interval_time 0
_diffrn_standards_number 0
_exptl_absorpt_coefficient_mu 12.421
_exptl_absorpt_correction_T_max 0.419
_exptl_absorpt_correction_T_min 0.303
_exptl_absorpt_correction_type multi-scan
_exptl_absorpt_process_details 'SCALEPACK (Otwinowski & Minor, 1997)'
_exptl_crystal_colour 'translucent light yellow'
_exptl_crystal_density_diffrn 2.725
_exptl_crystal_description parallelepiped
_exptl_crystal_F_000 494
_exptl_crystal_size_max 0.10
_exptl_crystal_size_mid 0.10
_exptl_crystal_size_min 0.07
_refine_diff_density_max 1.170
_refine_diff_density_min -1.094
_refine_diff_density_rms 0.113
_refine_ls_extinction_method none
_refine_ls_goodness_of_fit_ref 1.052
_refine_ls_hydrogen_treatment constr
_refine_ls_matrix_type full
_refine_ls_number_parameters 199
_refine_ls_number_reflns 2489
_refine_ls_number_restraints 0
_refine_ls_restrained_S_all 1.052
_refine_ls_R_factor_all 0.0177
_refine_ls_R_factor_gt 0.0157
_refine_ls_shift/su_max 0.001
_refine_ls_shift/su_mean 0.000
_refine_ls_structure_factor_coef Fsqd
_refine_ls_weighting_details 'calc w=1/[\s^2^(Fo^2^)+(0.0153P)^2^+0.9450P] where P=(Fo^2^+2Fc^2^)/3'
_refine_ls_weighting_scheme calc
_refine_ls_wR_factor_gt 0.0366
_refine_ls_wR_factor_ref 0.0371
_reflns_number_gt 2368
_reflns_number_total 2489
_reflns_threshold_expression >2sigma(I)
_cod_data_source_file ic061772ksi20060919_082125_4.cif
_cod_data_source_block 3
_cod_database_code 4307242

loop_
_symmetry_equiv_pos_as_xyz
'x, y, z'
'-x, -y, -z'

loop_
_atom_site_label
_atom_site_type_symbol
_atom_site_fract_x
_atom_site_fract_y
_atom_site_fract_z
_atom_site_U_iso_or_equiv
_atom_site_adp_type
_atom_site_occupancy
_atom_site_symmetry_multiplicity
_atom_site_calc_flag
_atom_site_refinement_flags
_atom_site_disorder_assembly
_atom_site_disorder_group
U U 0.622483(17) 0.744370(14) 0.545672(11) 0.01263(5) Uani 1 1 d . . .
O1 O 0.7876(4) 0.7478(3) 0.4449(2) 0.0198(5) Uani 1 1 d . . .
O2 O 0.4578(4) 0.7501(3) 0.6458(2) 0.0202(6) Uani 1 1 d . . .
O3 O 0.6248(3) 0.4801(3) 0.5898(2) 0.0138(5) Uani 1 1 d . . .
O4 O 0.8685(4) 0.7594(3) 0.7107(2) 0.0221(6) Uani 1 1 d . . .
O5 O 1.0469(4) 0.6449(3) 0.8261(2) 0.0206(6) Uani 1 1 d . . .
O6 O 0.5406(3) 0.1336(3) 0.5938(2) 0.0153(5) Uani 1 1 d . . .
O7 O 0.7956(3) 0.0418(3) 0.6305(2) 0.0189(5) Uani 1 1 d . . .
O8 O 0.7546(4) 0.4623(3) 1.0073(2) 0.0214(6) Uani 1 1 d . . .
H8 H 0.8243 0.4180 1.0711 0.026 Uiso 1 1 d R . .
O9 O 0.8081(4) 0.2562(3) 0.8882(2) 0.0198(6) Uani 1 1 d . . .
N1 N 1.1170(4) 0.1187(4) 0.8566(3) 0.0241(7) Uani 1 1 d . . .
H1 H 1.0055 0.1433 0.8211 0.029 Uiso 1 1 d R . .
C1 C 0.7520(5) 0.4626(4) 0.6914(3) 0.0148(7) Uani 1 1 d . . .
C2 C 0.9067(5) 0.6343(4) 0.7466(3) 0.0167(7) Uani 1 1 d . . .
C3 C 0.8537(5) 0.3363(4) 0.6514(3) 0.0155(7) Uani 1 1 d . . .
H3A H 0.9042 0.3629 0.5793 0.019 Uiso 1 1 calc R . .
H3B H 0.9634 0.3468 0.7155 0.019 Uiso 1 1 calc R . .
C4 C 0.7221(5) 0.1585(4) 0.6235(3) 0.0156(7) Uani 1 1 d . . .
C5 C 0.6354(5) 0.4227(4) 0.7938(3) 0.0151(7) Uani 1 1 d . . .
H5A H 0.6009 0.5199 0.8239 0.018 Uiso 1 1 calc R . .
H5B H 0.5152 0.3337 0.7589 0.018 Uiso 1 1 calc R . .
C6 C 0.7427(5) 0.3723(4) 0.9004(3) 0.0158(7) Uani 1 1 d . . .
C7 C 1.1645(6) 0.1510(5) 0.9790(4) 0.0259(9) Uani 1 1 d . . .
H7 H 1.0948 0.2029 1.0242 0.031 Uiso 1 1 calc R . .
C8 C 1.3155(5) 0.1073(5) 1.0366(4) 0.0222(8) Uani 1 1 d . . .
H8A H 1.3494 0.1307 1.1213 0.027 Uiso 1 1 calc R . .
C9 C 1.4205(5) 0.0274(4) 0.9694(3) 0.0155(7) Uani 1 1 d . . .
C10 C 1.3674(5) 0.0004(4) 0.8424(3) 0.0187(8) Uani 1 1 d . . .
H10 H 1.4361 -0.0486 0.7944 0.022 Uiso 1 1 calc R . .
C11 C 1.2130(5) 0.0464(5) 0.7878(4) 0.0234(8) Uani 1 1 d . . .
H11 H 1.1764 0.0268 0.7033 0.028 Uiso 1 1 calc R . .

loop_
_atom_site_aniso_label
_atom_site_aniso_U_11
_atom_site_aniso_U_22
_atom_site_aniso_U_33
_atom_site_aniso_U_23
_atom_site_aniso_U_13
_atom_site_aniso_U_12
U 0.01441(7) 0.01092(7) 0.01296(8) 0.00254(5) -0.00022(5) 0.00594(5)
O1 0.0192(13) 0.0199(13) 0.0233(15) 0.0071(11) 0.0055(11) 0.0088(10)
O2 0.0259(13) 0.0164(12) 0.0194(15) 0.0013(10) 0.0055(11) 0.0083(11)
O3 0.0165(12) 0.0101(11) 0.0127(13) 0.0013(9) -0.0041(10) 0.0048(9)
O4 0.0232(13) 0.0133(12) 0.0241(15) 0.0040(11) -0.0110(11) 0.0049(10)
O5 0.0218(13) 0.0177(13) 0.0198(15) 0.0057(11) -0.0039(11) 0.0056(10)
O6 0.0158(12) 0.0141(12) 0.0157(13) 0.0036(10) -0.0021(10) 0.0064(9)
O7 0.0193(12) 0.0133(12) 0.0242(15) 0.0025(10) 0.0002(11) 0.0077(10)
O8 0.0294(14) 0.0246(14) 0.0130(14) 0.0027(11) -0.0002(11) 0.0151(11)
O9 0.0232(13) 0.0191(13) 0.0200(15) 0.0069(11) 0.0018(11) 0.0110(11)
N1 0.0167(15) 0.0209(16) 0.037(2) 0.0122(15) 0.0012(14) 0.0087(13)
C1 0.0158(16) 0.0148(17) 0.0143(19) 0.0039(14) -0.0011(14) 0.0069(14)
C2 0.0184(17) 0.0182(18) 0.0147(19) 0.0027(14) 0.0012(15) 0.0085(15)
C3 0.0173(17) 0.0133(17) 0.017(2) 0.0049(14) 0.0013(14) 0.0076(14)
C4 0.0198(18) 0.0154(17) 0.0115(18) 0.0024(13) -0.0009(14) 0.0074(14)
C5 0.0156(16) 0.0192(18) 0.0127(18) 0.0046(14) -0.0001(14) 0.0094(14)
C6 0.0130(16) 0.0156(17) 0.018(2) 0.0052(14) 0.0024(14) 0.0022(13)
C7 0.0234(19) 0.023(2) 0.035(3) 0.0047(17) 0.0053(17) 0.0130(16)
C8 0.0231(19) 0.0203(19) 0.024(2) 0.0020(16) 0.0022(16) 0.0097(16)
C9 0.0137(16) 0.0102(16) 0.020(2) 0.0025(14) 0.0014(14) 0.0014(13)
C10 0.0195(18) 0.0180(18) 0.018(2) 0.0041(15) 0.0032(15) 0.0052(14)
C11 0.0236(19) 0.0213(19) 0.019(2) 0.0075(16) -0.0011(16) -0.0015(15)

loop_
_atom_type_symbol
_atom_type_description
_atom_type_scat_dispersion_real
_atom_type_scat_dispersion_imag
_atom_type_scat_source
C C 0.0033 0.0016 'International Tables Vol C Tables 4.2.6.8 and 6.1.1.4'
H H 0.0000 0.0000 'International Tables Vol C Tables 4.2.6.8 and 6.1.1.4'
N N 0.0061 0.0033 'International Tables Vol C Tables 4.2.6.8 and 6.1.1.4'
O O 0.0106 0.0060 'International Tables Vol C Tables 4.2.6.8 and 6.1.1.4'
U U -9.6767 9.6646 'International Tables Vol C Tables 4.2.6.8 and 6.1.1.4'

loop_
_geom_angle_atom_site_label_1
_geom_angle_atom_site_label_2
_geom_angle_atom_site_label_3
_geom_angle
_geom_angle_site_symmetry_1
_geom_angle_site_symmetry_3
_geom_angle_publ_flag
O1 U O2 177.49(10) . . ?
O1 U O4 90.22(11) . . ?
O2 U O4 90.53(11) . . ?
O1 U O6 86.34(10) . 2_666 ?
O2 U O6 91.88(10) . 2_666 ?
O4 U O6 152.19(8) . 2_666 ?
O1 U O3 93.39(10) . . ?
O2 U O3 89.11(10) . . ?
O4 U O3 66.57(8) . . ?
O6 U O3 141.15(8) 2_666 . ?
O1 U O3 91.78(10) . 2_666 ?
O2 U O3 89.43(10) . 2_666 ?
O4 U O3 133.76(8) . 2_666 ?
O6 U O3 73.98(8) 2_666 2_666 ?
O3 U O3 67.20(9) . 2_666 ?
O1 U O7 89.52(10) . 1_565 ?
O2 U O7 88.43(10) . 1_565 ?
O4 U O7 72.11(8) . 1_565 ?
O6 U O7 80.27(8) 2_666 1_565 ?
O3 U O7 138.57(8) . 1_565 ?
O3 U O7 154.07(8) 2_666 1_565 ?
C1 O3 U 122.21(19) . . ?
C1 O3 U 124.84(19) . 2_666 ?
U O3 U 112.80(9) . 2_666 ?
C2 O4 U 125.0(2) . . ?
C4 O6 U 128.0(2) . 2_666 ?
C4 O7 U 125.1(2) . 1_545 ?
C6 O8 H8 107.9 . . ?
C11 N1 C7 122.6(3) . . ?
C11 N1 H1 120.8 . . ?
C7 N1 H1 116.5 . . ?
O3 C1 C3 109.9(3) . . ?
O3 C1 C5 108.4(3) . . ?
C3 C1 C5 115.5(3) . . ?
O3 C1 C2 109.0(3) . . ?
C3 C1 C2 109.7(3) . . ?
C5 C1 C2 104.0(3) . . ?
O5 C2 O4 124.0(3) . . ?
O5 C2 C1 120.3(3) . . ?
O4 C2 C1 115.5(3) . . ?
C4 C3 C1 113.6(3) . . ?
C4 C3 H3A 108.8 . . ?
C1 C3 H3A 108.8 . . ?
C4 C3 H3B 108.8 . . ?
C1 C3 H3B 108.8 . . ?
H3A C3 H3B 107.7 . . ?
O6 C4 O7 122.9(3) . . ?
O6 C4 C3 117.5(3) . . ?
O7 C4 C3 119.6(3) . . ?
C6 C5 C1 114.4(3) . . ?
C6 C5 H5A 108.7 . . ?
C1 C5 H5A 108.7 . . ?
C6 C5 H5B 108.7 . . ?
C1 C5 H5B 108.7 . . ?
H5A C5 H5B 107.6 . . ?
O9 C6 O8 123.3(3) . . ?
O9 C6 C5 122.6(3) . . ?
O8 C6 C5 114.0(3) . . ?
N1 C7 C8 119.5(4) . . ?
N1 C7 H7 120.2 . . ?
C8 C7 H7 120.2 . . ?
C7 C8 C9 120.8(4) . . ?
C7 C8 H8A 119.6 . . ?
C9 C8 H8A 119.6 . . ?
C10 C9 C8 117.2(3) . . ?
C10 C9 C9 121.4(4) . 2_857 ?
C8 C9 C9 121.5(4) . 2_857 ?
C11 C10 C9 120.1(3) . . ?
C11 C10 H10 119.9 . . ?
C9 C10 H10 119.9 . . ?
N1 C11 C10 119.8(4) . . ?
N1 C11 H11 120.1 . . ?
C10 C11 H11 120.1 . . ?

loop_
_geom_bond_atom_site_label_1
_geom_bond_atom_site_label_2
_geom_bond_distance
_geom_bond_site_symmetry_2
_geom_bond_publ_flag
U O1 1.777(3) . ?
U O2 1.779(3) . ?
U O4 2.346(2) . ?
U O6 2.355(2) 2_666 ?
U O3 2.377(2) . ?
U O3 2.387(2) 2_666 ?
U O7 2.477(2) 1_565 ?
U U 3.9684(3) 2_666 ?
O3 C1 1.415(4) . ?
O3 U 2.387(2) 2_666 ?
O4 C2 1.277(4) . ?
O5 C2 1.228(4) . ?
O6 C4 1.266(4) . ?
O6 U 2.355(2) 2_666 ?
O7 C4 1.266(4) . ?
O7 U 2.477(2) 1_545 ?
O8 C6 1.321(4) . ?
O8 H8 0.9943 . ?
O9 C6 1.220(4) . ?
N1 C11 1.329(5) . ?
N1 C7 1.343(5) . ?
N1 H1 0.9433 . ?
C1 C3 1.535(5) . ?
C1 C5 1.553(5) . ?
C1 C2 1.555(5) . ?
C3 C4 1.510(5) . ?
C3 H3A 0.9700 . ?
C3 H3B 0.9700 . ?
C5 C6 1.512(5) . ?
C5 H5A 0.9700 . ?
C5 H5B 0.9700 . ?
C7 C8 1.365(5) . ?
C7 H7 0.9300 . ?
C8 C9 1.405(5) . ?
C8 H8A 0.9300 . ?
C9 C10 1.397(5) . ?
C9 C9 1.483(7) 2_857 ?
C10 C11 1.383(5) . ?
C10 H10 0.9300 . ?
C11 H11 0.9300 . ?

loop_
_geom_hbond_atom_site_label_D
_geom_hbond_atom_site_label_H
_geom_hbond_atom_site_label_A
_geom_hbond_distance_DH
_geom_hbond_distance_HA
_geom_hbond_distance_DA
_geom_hbond_angle_DHA
_geom_hbond_site_symmetry_A
N1 H1 O9 0.94 2.13 2.875(4) 135.2 .
O8 H8 O5 0.99 1.62 2.616(3) 175.8 2_767
